data_4122655
loop_
_publ_author_name
'Xiao, Wenchang'
'Hu, Chunhua'
'Ward, Michael D.'

_publ_section_title
;
 Guest Exchange through Single Crystal-Single Crystal Transformations in a
 Flexible Hydrogen-Bonded Framework.
;
_journal_issue 40
_journal_name_full 'Journal of the American Chemical Society'
_journal_page_first 14200
_journal_paper_doi 10.1021/ja507689m
_journal_volume 136
_journal_year 2014
_chemical_formula_sum 'C54 H82.18 N12 O22.17 S4'
_chemical_formula_weight 1382.41
_chemical_name_systematic
; 
 ? 
;
_space_group_IT_number 2
_symmetry_cell_setting triclinic
_symmetry_space_group_name_Hall '-P 1'
_symmetry_space_group_name_H-M 'P -1'
_atom_sites_solution_hydrogens geom
_atom_sites_solution_primary direct
_atom_sites_solution_secondary difmap
_audit_creation_method SHELXL-97
_cell_angle_alpha 80.303(3)
_cell_angle_beta 85.430(3)
_cell_angle_gamma 77.818(3)
_cell_formula_units_Z 6
_cell_length_a 16.049(4)
_cell_length_b 18.303(4)
_cell_length_c 35.233(8)
_cell_measurement_temperature 100(2)
_cell_volume 9961(4)
_computing_structure_refinement 'SHELXL-97 (Sheldrick, 2008)'
_computing_structure_solution 'SHELXS-97 (Sheldrick, 2008)'
_diffrn_ambient_temperature 100(2)
_diffrn_measured_fraction_theta_full 0.965
_diffrn_measured_fraction_theta_max 0.965
_diffrn_radiation_monochromator graphite
_diffrn_radiation_source 'fine-focus sealed tube'
_diffrn_radiation_type MoK\a
_diffrn_radiation_wavelength 0.71073
_diffrn_reflns_av_R_equivalents 0.0000
_diffrn_reflns_av_sigmaI/netI 0.0775
_diffrn_reflns_limit_h_max 20
_diffrn_reflns_limit_h_min -19
_diffrn_reflns_limit_k_max 22
_diffrn_reflns_limit_k_min -22
_diffrn_reflns_limit_l_max 44
_diffrn_reflns_limit_l_min 0
_diffrn_reflns_number 39573
_diffrn_reflns_theta_full 26.45
_diffrn_reflns_theta_max 26.45
_diffrn_reflns_theta_min 1.21
_exptl_absorpt_coefficient_mu 0.226
_exptl_absorpt_correction_T_max 0.9373
_exptl_absorpt_correction_T_min 0.8914
_exptl_absorpt_correction_type multi-scan
_exptl_absorpt_process_details SADABS
_exptl_crystal_density_diffrn 1.383
_exptl_crystal_density_method 'not measured'
_exptl_crystal_F_000 4389
_exptl_crystal_size_max 0.52
_exptl_crystal_size_mid 0.34
_exptl_crystal_size_min 0.29
_refine_diff_density_max 1.755
_refine_diff_density_min -2.239
_refine_diff_density_rms 0.139
_refine_ls_extinction_method none
_refine_ls_goodness_of_fit_ref 1.261
_refine_ls_hydrogen_treatment mixed
_refine_ls_matrix_type full
_refine_ls_number_parameters 908
_refine_ls_number_reflns 39573
_refine_ls_number_restraints 33
_refine_ls_restrained_S_all 1.264
_refine_ls_R_factor_all 0.1676
_refine_ls_R_factor_gt 0.1339
_refine_ls_shift/su_max 0.001
_refine_ls_shift/su_mean 0.000
_refine_ls_structure_factor_coef Fsqd
_refine_ls_weighting_details 'calc w=1/[\s^2^(Fo^2^)+(0.2000P)^2^+0.0000P] where P=(Fo^2^+2Fc^2^)/3'
_refine_ls_weighting_scheme calc
_refine_ls_wR_factor_gt 0.3601
_refine_ls_wR_factor_ref 0.3856
_reflns_number_gt 22499
_reflns_number_total 39573
_reflns_threshold_expression >2sigma(I)
_cod_data_source_file ja507689m_si_003.cif
_cod_data_source_block 13mdw21x_p-1sq
_cod_depositor_comments 'Adding full bibliography for 4122652--4122656.cif.'
_cod_database_code 4122655

loop_
_symmetry_equiv_pos_as_xyz
'x, y, z'
'-x, -y, -z'

loop_
_atom_site_label
_atom_site_type_symbol
_atom_site_fract_x
_atom_site_fract_y
_atom_site_fract_z
_atom_site_U_iso_or_equiv
_atom_site_adp_type
_atom_site_occupancy
_atom_site_symmetry_multiplicity
_atom_site_calc_flag
_atom_site_refinement_flags
_atom_site_disorder_assembly
_atom_site_disorder_group
S1 S -0.26308(8) 0.97875(7) -0.12459(4) 0.0262(3) Uani 1 1 d . . .
S4 S -0.31425(7) 0.56663(6) 0.15334(3) 0.0226(3) Uani 1 1 d D . .
O1 O -0.3421(2) 0.9682(2) -0.10326(10) 0.0340(8) Uiso 1 1 d . . .
O2 O -0.2595(2) 0.95667(18) -0.16207(9) 0.0264(7) Uiso 1 1 d . . .
O3 O -0.2470(2) 1.0540(2) -0.12576(10) 0.0327(8) Uiso 1 1 d . . .
S2 S 0.3126(2) 0.76679(14) -0.15782(10) 0.0274(7) Uiso 0.570(7) 1 d PD A 1
O4 O 0.2626(4) 0.7613(3) -0.20118(18) 0.0251(7) Uiso 0.570(7) 1 d P A 1
O5 O 0.3752(4) 0.7098(3) -0.1589(2) 0.0251(7) Uiso 0.570(7) 1 d P A 1
O6 O 0.3198(5) 0.8444(4) -0.1575(2) 0.0251(7) Uiso 0.570(7) 1 d P A 1
S2' S 0.2958(2) 0.76831(16) -0.16731(11) 0.0152(8) Uiso 0.430(7) 1 d P A 2
O4' O 0.2953(6) 0.7516(5) -0.1949(2) 0.0251(7) Uiso 0.430(7) 1 d PD A 2
O5' O 0.3851(5) 0.7140(4) -0.1415(3) 0.0251(7) Uiso 0.430(7) 1 d PD A 2
O6' O 0.3061(6) 0.8465(5) -0.1655(3) 0.0251(7) Uiso 0.430(7) 1 d PD A 2
S3 S 0.2586(4) 0.35293(19) 0.12678(16) 0.0309(10) Uiso 0.467(12) 1 d P B 1
O7 O 0.2550(6) 0.3815(5) 0.1641(3) 0.0344(9) Uiso 0.467(12) 1 d P B 1
O8 O 0.2364(7) 0.2788(5) 0.1322(3) 0.0344(9) Uiso 0.467(12) 1 d P B 1
O9 O 0.3369(6) 0.3543(5) 0.1036(3) 0.0344(9) Uiso 0.467(12) 1 d P B 1
S3 S 0.2390(2) 0.35264(14) 0.13633(12) 0.0188(8) Uiso 0.533(12) 1 d PD B 2
O7' O 0.2343(6) 0.3792(5) 0.1738(2) 0.0344(9) Uiso 0.533(12) 1 d PD B 2
O9' O 0.3237(5) 0.3514(4) 0.1180(3) 0.0344(9) Uiso 0.533(12) 1 d PD B 2
O8' O 0.2091(5) 0.2827(4) 0.1389(2) 0.0249(17) Uiso 0.533(12) 1 d PD B 2
O10 O -0.2883(4) 0.5704(4) 0.19218(13) 0.0178(17) Uiso 0.75(3) 1 d P C 1
O11 O -0.3193(4) 0.4869(3) 0.1541(2) 0.0212(15) Uiso 0.75(3) 1 d P C 1
O12 O -0.3866(3) 0.6250(3) 0.1435(3) 0.0288(16) Uiso 0.75(3) 1 d P C 1
O11' O -0.3313(9) 0.4948(7) 0.1449(5) 0.003(4) Uiso 0.25(3) 1 d PD C 2
O12' O -0.3879(8) 0.6170(8) 0.1325(6) 0.016(4) Uiso 0.25(3) 1 d PD C 2
O10' O -0.3090(16) 0.5978(18) 0.1878(5) 0.048(6) Uiso 0.25(3) 1 d PD C 2
C1 C -0.1824(3) 0.9135(3) -0.09783(14) 0.0270(11) Uiso 1 1 d . . .
C2 C -0.1482(3) 0.8458(3) -0.11079(16) 0.0362(12) Uiso 1 1 d . . .
H2 H -0.1606 0.8388 -0.1357 0.043 Uiso 1 1 calc R . .
C3 C -0.0970(3) 0.7893(3) -0.08831(15) 0.0325(12) Uiso 1 1 d . . .
H3 H -0.0763 0.7421 -0.0970 0.039 Uiso 1 1 calc R . .
C4 C -0.0745(3) 0.8002(3) -0.05223(13) 0.0246(10) Uiso 1 1 d . . .
C5 C -0.1004(3) 0.8696(3) -0.04159(15) 0.0302(11) Uiso 1 1 d . . .
H5 H -0.0808 0.8793 -0.0185 0.036 Uiso 1 1 calc R . .
C6 C -0.1557(3) 0.9273(3) -0.06417(14) 0.0274(11) Uiso 1 1 d . . .
H6 H -0.1744 0.9755 -0.0562 0.033 Uiso 1 1 calc R . .
C7 C 0.2261(3) 0.7500(3) -0.12595(14) 0.0269(11) Uiso 1 1 d . . .
C8 C 0.1966(3) 0.6820(3) -0.12283(15) 0.0339(12) Uiso 1 1 d . A .
H8 H 0.2171 0.6480 -0.1406 0.041 Uiso 1 1 calc R . .
C9 C 0.1372(3) 0.6649(3) -0.09352(14) 0.0300(11) Uiso 1 1 d . . .
H9 H 0.1166 0.6193 -0.0913 0.036 Uiso 1 1 calc R A .
C10 C 0.1080(3) 0.7148(3) -0.06741(13) 0.0235(10) Uiso 1 1 d . A .
C11 C 0.1360(3) 0.7813(3) -0.07109(15) 0.0300(11) Uiso 1 1 d . . .
H11 H 0.1159 0.8160 -0.0536 0.036 Uiso 1 1 calc R A .
C12 C 0.1959(3) 0.7975(3) -0.10171(16) 0.0360(12) Uiso 1 1 d . A .
H12 H 0.2147 0.8441 -0.1047 0.043 Uiso 1 1 calc R . .
C13 C 0.1757(3) 0.4207(3) 0.10300(14) 0.0258(10) Uiso 1 1 d . . .
C14 C 0.1645(3) 0.4077(3) 0.06464(16) 0.0369(13) Uiso 1 1 d . B .
H14 H 0.1887 0.3609 0.0561 0.044 Uiso 1 1 calc R . .
C15 C 0.1164(3) 0.4676(3) 0.04092(16) 0.0347(12) Uiso 1 1 d . . .
H15 H 0.1081 0.4610 0.0154 0.042 Uiso 1 1 calc R B .
C16 C 0.0801(3) 0.5360(3) 0.05235(14) 0.0256(10) Uiso 1 1 d . A .
C17 C 0.0896(3) 0.5450(3) 0.09053(14) 0.0273(11) Uiso 1 1 d . . .
H17 H 0.0632 0.5907 0.0997 0.033 Uiso 1 1 calc R B .
C18 C 0.1383(3) 0.4859(3) 0.11487(14) 0.0276(11) Uiso 1 1 d . B .
H18 H 0.1449 0.4923 0.1406 0.033 Uiso 1 1 calc R . .
C19 C -0.2291(3) 0.5847(3) 0.12107(13) 0.0218(10) Uiso 1 1 d . C .
C20 C -0.1989(3) 0.6507(3) 0.11995(16) 0.0357(12) Uiso 1 1 d . . .
H20 H -0.2216 0.6838 0.1380 0.043 Uiso 1 1 calc R C .
C21 C -0.1375(4) 0.6685(4) 0.09353(17) 0.0436(14) Uiso 1 1 d . C .
H21 H -0.1181 0.7142 0.0932 0.052 Uiso 1 1 calc R . .
C22 C -0.1018(3) 0.6207(3) 0.06651(14) 0.0258(10) Uiso 1 1 d . . .
C23 C -0.1305(3) 0.5537(3) 0.06925(15) 0.0335(12) Uiso 1 1 d . C .
H23 H -0.1066 0.5191 0.0521 0.040 Uiso 1 1 calc R . .
C24 C -0.1942(3) 0.5356(3) 0.09680(15) 0.0344(12) Uiso 1 1 d . . .
H24 H -0.2126 0.4891 0.0983 0.041 Uiso 1 1 calc R C .
C25 C -0.0295(3) 0.7341(3) -0.02567(13) 0.0234(10) Uiso 1 1 d . A .
C26 C 0.0500(3) 0.6898(3) -0.03335(13) 0.0205(9) Uiso 1 1 d . . .
C27 C 0.0828(3) 0.6270(3) -0.00916(14) 0.0299(11) Uiso 1 1 d . A .
H27 H 0.1379 0.5992 -0.0151 0.036 Uiso 1 1 calc R . .
C28 C 0.0369(3) 0.6010(3) 0.02523(13) 0.0222(10) Uiso 1 1 d . . .
C29 C -0.0427(3) 0.6431(3) 0.03340(13) 0.0239(10) Uiso 1 1 d . A .
C30 C -0.0754(3) 0.7097(3) 0.00876(13) 0.0235(10) Uiso 1 1 d . . .
H30 H -0.1292 0.7392 0.0152 0.028 Uiso 1 1 calc R A .
S5 S -0.30387(10) 0.90030(8) 0.16161(7) 0.0639(6) Uani 1 1 d D . .
S6 S 0.25014(9) 0.68826(7) 0.13239(4) 0.0361(4) Uani 1 1 d D . .
S7 S 0.65196(9) 0.49905(7) 0.37225(4) 0.0368(4) Uani 1 1 d D . .
S8 S 1.20313(9) 0.29832(8) 0.34022(5) 0.0484(5) Uani 1 1 d D . .
O13 O -0.3789(5) 0.9546(5) 0.1598(3) 0.045(2) Uiso 0.593(3) 1 d P D 1
O14 O -0.2655(3) 0.9009(3) 0.19871(15) 0.0195(12) Uiso 0.593(3) 1 d P D 1
O15 O -0.3102(4) 0.8209(3) 0.16594(19) 0.0282(14) Uiso 0.593(3) 1 d P D 1
O13' O -0.3827(7) 0.9625(6) 0.1476(4) 0.038(3) Uiso 0.407(3) 1 d PD D 2
O14' O -0.294(2) 0.8928(14) 0.2012(5) 0.247(17) Uiso 0.407(3) 1 d PD D 2
O15' O -0.3255(5) 0.8304(4) 0.1485(3) 0.0262(19) Uiso 0.407(3) 1 d PD D 2
O16 O 0.2460(6) 0.7097(5) 0.1692(2) 0.020(2) Uiso 0.593(3) 1 d P D 1
O17 O 0.3342(3) 0.6902(4) 0.11230(17) 0.0180(13) Uiso 0.593(3) 1 d P D 1
O18 O 0.2184(4) 0.6158(3) 0.13706(18) 0.0245(14) Uiso 0.593(3) 1 d P D 1
O16' O 0.2308(10) 0.7073(9) 0.1717(4) 0.053(6) Uiso 0.407(3) 1 d PD D 2
O18' O 0.2440(6) 0.6133(4) 0.1262(3) 0.022(2) Uiso 0.407(3) 1 d PD D 2
O17' O 0.3327(13) 0.7050(14) 0.1155(7) 0.167(12) Uiso 0.407(3) 1 d PD D 2
O19 O 0.5766(4) 0.5345(3) 0.39873(19) 0.0293(14) Uiso 0.593(3) 1 d P D 1
O20 O 0.6548(5) 0.4167(4) 0.3699(2) 0.024(2) Uiso 0.593(3) 1 d P D 1
O21 O 0.6564(4) 0.5451(3) 0.33736(15) 0.0231(12) Uiso 0.593(3) 1 d P D 1
O21' O 0.6922(7) 0.5179(6) 0.3316(3) 0.053(3) Uiso 0.407(3) 1 d PD D 2
O19' O 0.5817(6) 0.5537(5) 0.3813(3) 0.041(3) Uiso 0.407(3) 1 d PD D 2
O20' O 0.6391(6) 0.4222(5) 0.3766(3) 0.015(3) Uiso 0.407(3) 1 d PD D 2
O22 O 1.1908(2) 0.2223(2) 0.34427(10) -0.0046(8) Uiso 0.593(3) 1 d P D 1
O23 O 1.2862(3) 0.3104(3) 0.33641(14) 0.0171(11) Uiso 0.593(3) 1 d P D 1
O24 O 1.1561(3) 0.3441(3) 0.29997(15) 0.0216(12) Uiso 0.593(3) 1 d P D 1
O23' O 1.2926(4) 0.2836(4) 0.3595(2) 0.0229(18) Uiso 0.407(3) 1 d PD D 2
O24' O 1.2008(7) 0.3498(6) 0.3074(3) 0.048(3) Uiso 0.407(3) 1 d PD D 2
C31 C -0.2264(3) 0.9205(3) 0.12491(15) 0.0340(12) Uiso 1 1 d . D .
C32 C -0.1942(4) 0.8684(4) 0.09972(17) 0.0450(14) Uiso 1 1 d . . .
H32 H -0.2129 0.8219 0.1023 0.054 Uiso 1 1 calc R D .
C33 C -0.1328(4) 0.8869(3) 0.07030(16) 0.0380(13) Uiso 1 1 d . D .
H33 H -0.1100 0.8526 0.0528 0.046 Uiso 1 1 calc R . .
C34 C -0.1066(3) 0.9542(3) 0.06722(14) 0.0264(10) Uiso 1 1 d . . .
C35 C -0.1381(3) 1.0048(3) 0.09221(15) 0.0348(12) Uiso 1 1 d . D .
H35 H -0.1189 1.0511 0.0896 0.042 Uiso 1 1 calc R . .
C36 C -0.1986(4) 0.9876(3) 0.12160(16) 0.0378(13) Uiso 1 1 d . . .
H36 H -0.2203 1.0221 0.1391 0.045 Uiso 1 1 calc R D .
C37 C 0.1761(3) 0.7554(3) 0.10358(13) 0.0225(10) Uiso 1 1 d . D .
C38 C 0.1562(3) 0.7433(3) 0.06786(15) 0.0345(12) Uiso 1 1 d . . .
H38 H 0.1757 0.6950 0.0601 0.041 Uiso 1 1 calc R D .
C39 C 0.1090(3) 0.8001(3) 0.04391(16) 0.0375(13) Uiso 1 1 d . D .
H39 H 0.0982 0.7918 0.0190 0.045 Uiso 1 1 calc R . .
C40 C 0.0763(3) 0.8694(3) 0.05498(13) 0.0245(10) Uiso 1 1 d . . .
C41 C 0.0925(4) 0.8797(3) 0.09152(16) 0.0395(13) Uiso 1 1 d . D .
H41 H 0.0688 0.9271 0.0996 0.047 Uiso 1 1 calc R . .
C42 C 0.1408(4) 0.8250(3) 0.11654(18) 0.0449(14) Uiso 1 1 d . . .
H42 H 0.1504 0.8333 0.1416 0.054 Uiso 1 1 calc R D .
C43 C 0.7432(3) 0.4958(3) 0.39841(14) 0.0280(11) Uiso 1 1 d . D .
C44 C 0.7986(3) 0.4330(3) 0.40892(12) 0.0190(9) Uiso 1 1 d . . .
H44 H 0.7931 0.3877 0.4004 0.023 Uiso 1 1 calc R D .
C45 C 0.8662(3) 0.4315(3) 0.43274(12) 0.0199(9) Uiso 1 1 d . D .
H45 H 0.9040 0.3852 0.4413 0.024 Uiso 1 1 calc R . .
C46 C 0.8763(3) 0.4971(3) 0.44313(13) 0.0234(10) Uiso 1 1 d . . .
C47 C 0.8216(3) 0.5649(3) 0.43196(14) 0.0277(11) Uiso 1 1 d . D .
H47 H 0.8305 0.6098 0.4397 0.033 Uiso 1 1 calc R . .
C48 C 0.7512(3) 0.5679(3) 0.40867(14) 0.0276(11) Uiso 1 1 d . . .
H48 H 0.7124 0.6137 0.4005 0.033 Uiso 1 1 calc R D .
C49 C 1.1431(3) 0.3435(3) 0.37728(13) 0.0249(10) Uiso 1 1 d . D .
C50 C 1.1388(3) 0.3002(3) 0.41455(15) 0.0321(12) Uiso 1 1 d . . .
H50 H 1.1632 0.2477 0.4191 0.039 Uiso 1 1 calc R D .
C51 C 1.0972(3) 0.3377(3) 0.44430(15) 0.0303(11) Uiso 1 1 d . D .
H51 H 1.0913 0.3099 0.4694 0.036 Uiso 1 1 calc R . .
C52 C 1.0650(3) 0.4141(3) 0.43772(13) 0.0207(9) Uiso 1 1 d . . .
C53 C 1.0659(3) 0.4534(3) 0.40003(12) 0.0196(9) Uiso 1 1 d . D .
H53 H 1.0383 0.5051 0.3950 0.023 Uiso 1 1 calc R . .
C54 C 1.1071(3) 0.4172(3) 0.36993(14) 0.0271(11) Uiso 1 1 d . . .
H54 H 1.1096 0.4444 0.3445 0.033 Uiso 1 1 calc R D .
C55 C 0.9172(3) 0.5420(3) 0.50114(13) 0.0212(9) Uiso 1 1 d . . .
H55 H 0.8608 0.5712 0.5021 0.025 Uiso 1 1 calc R D .
C56 C 0.9418(3) 0.4995(3) 0.47168(13) 0.0218(10) Uiso 1 1 d . D .
C57 C 1.0261(3) 0.4564(3) 0.46985(13) 0.0236(10) Uiso 1 1 d . . .
C58 C -0.0824(3) 1.0432(3) 0.00771(13) 0.0254(10) Uiso 1 1 d . . .
H58 H -0.1362 1.0735 0.0133 0.030 Uiso 1 1 calc R D .
C59 C -0.0484(3) 0.9763(3) 0.03393(13) 0.0236(10) Uiso 1 1 d . D .
C60 C 0.0346(3) 0.9367(3) 0.02656(15) 0.0302(11) Uiso 1 1 d . . .
S9 S -0.33067(13) 0.17397(11) 0.36091(7) 0.0211(5) Uiso 0.593(3) 1 d P D 1
O26 O -0.4064(5) 0.2240(4) 0.3741(2) 0.0499(19) Uiso 0.593(3) 1 d P D 1
O27 O -0.2952(4) 0.2028(3) 0.32350(16) 0.0309(14) Uiso 0.593(3) 1 d P D 1
S9' S -0.35397(16) 0.16599(14) 0.37660(8) 0.0099(6) Uiso 0.407(3) 1 d P D 2
O26' O -0.4260(4) 0.1981(4) 0.4012(2) 0.0186(16) Uiso 0.407(3) 1 d PD D 2
O27' O -0.3488(4) 0.2122(4) 0.33788(19) 0.0125(15) Uiso 0.407(3) 1 d PD D 2
O25 O -0.3486(2) 0.0917(2) 0.36795(11) 0.0375(9) Uiso 1 1 d . . .
S10 S 0.19655(13) -0.03273(11) 0.33482(6) 0.0197(5) Uiso 0.593(3) 1 d P D 1
O28 O 0.1522(3) 0.0121(3) 0.30054(14) 0.0217(12) Uiso 0.593(3) 1 d P D 1
O29 O 0.2833(3) -0.0211(3) 0.33511(16) 0.0256(13) Uiso 0.593(3) 1 d P D 1
O30 O 0.1958(4) -0.1142(3) 0.34047(18) 0.0295(15) Uiso 0.593(3) 1 d P D 1
S10' S 0.23236(19) -0.04062(15) 0.34634(8) 0.0178(7) Uiso 0.407(3) 1 d P D 2
O28' O 0.2084(6) 0.0008(5) 0.3080(3) 0.035(2) Uiso 0.407(3) 1 d P D 2
O29' O 0.3117(5) -0.0315(4) 0.3580(2) 0.0255(18) Uiso 0.407(3) 1 d P D 2
O30' O 0.2246(5) -0.1208(4) 0.3498(2) 0.0196(18) Uiso 0.407(3) 1 d P D 2
S11 S 0.33074(7) 0.16357(6) 0.63844(3) 0.0210(3) Uani 1 1 d . . .
S12 S -0.22396(6) 0.37377(6) 0.65158(3) 0.0134(2) Uiso 1 1 d . . .
O31 O 0.3508(6) 0.2390(6) 0.6286(3) 0.053(3) Uiso 0.593(3) 1 d P D 1
O32 O 0.2946(6) 0.1459(5) 0.6777(3) 0.031(3) Uiso 0.593(3) 1 d P D 1
O33 O 0.4028(5) 0.1067(4) 0.6308(2) 0.025(2) Uiso 0.593(3) 1 d P D 1
O31' O 0.3416(5) 0.2415(4) 0.6376(3) 0.0034(18) Uiso 0.407(3) 1 d PD D 2
O33' O 0.4094(5) 0.1142(5) 0.6219(3) 0.008(2) Uiso 0.407(3) 1 d PD D 2
O32' O 0.3001(7) 0.1308(6) 0.6752(3) 0.017(3) Uiso 0.407(3) 1 d PD D 2
O36 O -0.20841(17) 0.32605(16) 0.68895(8) 0.0152(6) Uiso 1 1 d . . .
O35 O -0.30717(18) 0.37743(16) 0.63736(8) 0.0186(6) Uiso 1 1 d . . .
O34 O -0.2085(2) 0.44984(19) 0.65014(10) 0.0304(8) Uiso 1 1 d . . .
C61 C -0.2546(3) 0.1689(3) 0.39711(13) 0.0231(10) Uiso 1 1 d . . .
C62 C -0.1968(3) 0.1021(3) 0.40480(14) 0.0307(11) Uiso 1 1 d . D .
H62 H -0.2020 0.0592 0.3940 0.037 Uiso 1 1 calc R . .
C63 C -0.1288(3) 0.0979(2) 0.42915(12) 0.0180(9) Uiso 1 1 d . . .
H63 H -0.0893 0.0516 0.4357 0.022 Uiso 1 1 calc R D .
C64 C -0.1212(3) 0.1634(2) 0.44330(12) 0.0153(8) Uiso 1 1 d . D .
C65 C -0.1797(3) 0.2299(2) 0.43272(12) 0.0181(9) Uiso 1 1 d . . .
H65 H -0.1735 0.2748 0.4414 0.022 Uiso 1 1 calc R D .
C66 C -0.2479(3) 0.2328(3) 0.40959(12) 0.0190(9) Uiso 1 1 d . D .
H66 H -0.2881 0.2786 0.4029 0.023 Uiso 1 1 calc R . .
C67 C 0.1505(4) 0.0033(3) 0.37697(16) 0.0394(13) Uiso 1 1 d . . .
C68 C 0.1445(3) -0.0364(3) 0.41446(14) 0.0289(11) Uiso 1 1 d . D .
H68 H 0.1676 -0.0891 0.4196 0.035 Uiso 1 1 calc R . .
C69 C 0.1048(3) 0.0016(3) 0.44398(14) 0.0263(10) Uiso 1 1 d . . .
H69 H 0.1035 -0.0255 0.4694 0.032 Uiso 1 1 calc R D .
C70 C 0.0675(3) 0.0765(2) 0.43779(12) 0.0178(9) Uiso 1 1 d . D .
C71 C 0.0685(3) 0.1160(3) 0.39977(13) 0.0219(10) Uiso 1 1 d . . .
H71 H 0.0409 0.1677 0.3943 0.026 Uiso 1 1 calc R D .
C72 C 0.1108(3) 0.0778(3) 0.37009(15) 0.0320(12) Uiso 1 1 d . D .
H72 H 0.1118 0.1045 0.3445 0.038 Uiso 1 1 calc R . .
C73 C 0.2510(3) 0.1668(3) 0.60541(13) 0.0203(9) Uiso 1 1 d . D .
C74 C 0.2506(3) 0.0991(3) 0.59224(13) 0.0221(10) Uiso 1 1 d . . .
H74 H 0.2916 0.0544 0.6000 0.027 Uiso 1 1 calc R D .
C75 C 0.1851(3) 0.1004(3) 0.56639(12) 0.0197(9) Uiso 1 1 d . D .
H75 H 0.1828 0.0558 0.5565 0.024 Uiso 1 1 calc R . .
C76 C 0.1251(3) 0.1661(3) 0.55576(13) 0.0218(10) Uiso 1 1 d . . .
C77 C 0.1313(3) 0.2308(3) 0.56999(13) 0.0240(10) Uiso 1 1 d . D .
H77 H 0.0913 0.2762 0.5622 0.029 Uiso 1 1 calc R . .
C78 C 0.1930(3) 0.2328(3) 0.59508(13) 0.0238(10) Uiso 1 1 d . . .
H78 H 0.1951 0.2779 0.6047 0.029 Uiso 1 1 calc R D .
C79 C -0.1535(2) 0.3300(2) 0.61703(11) 0.0138(8) Uiso 1 1 d . . .
C80 C -0.1422(3) 0.3677(3) 0.58017(12) 0.0196(9) Uiso 1 1 d . . .
H80 H -0.1650 0.4204 0.5742 0.024 Uiso 1 1 calc R . .
C81 C -0.0966(3) 0.3279(3) 0.55137(14) 0.0253(10) Uiso 1 1 d . . .
H81 H -0.0896 0.3536 0.5259 0.030 Uiso 1 1 calc R . .
C82 C -0.0628(3) 0.2525(3) 0.56011(13) 0.0212(9) Uiso 1 1 d . D .
C83 C -0.0706(3) 0.2136(3) 0.59768(13) 0.0212(9) Uiso 1 1 d . . .
H83 H -0.0449 0.1615 0.6039 0.025 Uiso 1 1 calc R . .
C84 C -0.1173(3) 0.2533(2) 0.62601(12) 0.0180(9) Uiso 1 1 d . . .
H84 H -0.1242 0.2276 0.6515 0.022 Uiso 1 1 calc R . .
C85 C -0.0531(3) 0.1620(2) 0.47041(12) 0.0165(9) Uiso 1 1 d . . .
C86 C 0.0291(3) 0.1188(2) 0.47014(12) 0.0192(9) Uiso 1 1 d . D .
C87 C 0.0857(3) 0.1221(3) 0.49726(13) 0.0222(10) Uiso 1 1 d . . .
H87 H 0.1428 0.0945 0.4956 0.027 Uiso 1 1 calc R D .
C88 C 0.0601(2) 0.1658(2) 0.52732(12) 0.0146(8) Uiso 1 1 d . D .
C89 C -0.0226(3) 0.2075(2) 0.52871(12) 0.0188(9) Uiso 1 1 d . . .
C90 C -0.0792(3) 0.2059(2) 0.50059(12) 0.0166(9) Uiso 1 1 d . D .
H90 H -0.1358 0.2345 0.5017 0.020 Uiso 1 1 calc R . .
C1G C 0.4720(4) 0.8399(3) 0.11823(16) 0.0405(13) Uiso 1 1 d . . .
N1G N 0.4012(3) 0.8291(3) 0.10777(14) 0.0541(14) Uiso 1 1 d . . .
H1GA H 0.3938 0.7828 0.1079 0.065 Uiso 1 1 calc R . .
H1GB H 0.3602 0.8681 0.1005 0.065 Uiso 1 1 calc R . .
N2G N 0.4808(4) 0.9132(3) 0.12182(16) 0.0601(15) Uiso 1 1 d . . .
H2GA H 0.4378 0.9517 0.1169 0.072 Uiso 1 1 calc R . .
H2GB H 0.5292 0.9206 0.1290 0.072 Uiso 1 1 calc R . .
N3G N 0.5371(4) 0.7846(3) 0.12958(16) 0.0636(16) Uiso 1 1 d . . .
H3GA H 0.5333 0.7371 0.1303 0.076 Uiso 1 1 calc R . .
H3GB H 0.5841 0.7954 0.1364 0.076 Uiso 1 1 calc R . .
C2G C 0.6717(4) 0.7283(4) 0.25739(18) 0.0458(15) Uiso 1 1 d . . .
N4G N 0.6620(4) 0.7139(4) 0.2228(2) 0.086(2) Uiso 1 1 d . . .
H4GA H 0.6739 0.7452 0.2022 0.103 Uiso 1 1 calc R . .
H4GB H 0.6437 0.6730 0.2203 0.103 Uiso 1 1 calc R . .
N5G N 0.6985(3) 0.7882(3) 0.25950(14) 0.0398(11) Uiso 1 1 d . . .
H5GA H 0.7097 0.8182 0.2383 0.048 Uiso 1 1 calc R . .
H5GB H 0.7057 0.7995 0.2821 0.048 Uiso 1 1 calc R . .
N6G N 0.6562(4) 0.6809(4) 0.28898(18) 0.0727(18) Uiso 1 1 d . . .
H6GA H 0.6644 0.6907 0.3118 0.087 Uiso 1 1 calc R . .
H6GB H 0.6377 0.6398 0.2870 0.087 Uiso 1 1 calc R . .
C3G C 0.2343(3) 0.8773(3) 0.23577(13) 0.0212(9) Uiso 1 1 d . . .
N7G N 0.2576(3) 0.8465(3) 0.20184(14) 0.0485(12) Uiso 1 1 d . . .
H7GA H 0.2620 0.8764 0.1798 0.058 Uiso 1 1 calc R . .
H7GB H 0.2678 0.7971 0.2025 0.058 Uiso 1 1 calc R . .
N8G N 0.2202(3) 0.9477(3) 0.23359(13) 0.0352(10) Uiso 1 1 d . . .
H8GA H 0.2042 0.9686 0.2544 0.042 Uiso 1 1 calc R . .
H8GB H 0.2264 0.9763 0.2112 0.042 Uiso 1 1 calc R . .
N9G N 0.2266(2) 0.8289(2) 0.26866(11) 0.0282(9) Uiso 1 1 d . . .
H9GA H 0.2108 0.8464 0.2905 0.034 Uiso 1 1 calc R . .
H9GB H 0.2374 0.7798 0.2683 0.034 Uiso 1 1 calc R . .
C4G C 0.2060(3) 0.5440(3) 0.24183(14) 0.0266(10) Uiso 1 1 d . . .
N10G N 0.1951(3) 0.5213(3) 0.20865(15) 0.0500(13) Uiso 1 1 d . . .
H10A H 0.2019 0.5505 0.1866 0.060 Uiso 1 1 calc R . .
H10B H 0.1810 0.4772 0.2090 0.060 Uiso 1 1 calc R . .
N11G N 0.2264(3) 0.6084(2) 0.24122(13) 0.0316(10) Uiso 1 1 d . . .
H11A H 0.2305 0.6248 0.2630 0.038 Uiso 1 1 calc R . .
H11B H 0.2365 0.6361 0.2190 0.038 Uiso 1 1 calc R . .
N12G N 0.1907(3) 0.5016(3) 0.27501(14) 0.0423(12) Uiso 1 1 d . . .
H12A H 0.1946 0.5176 0.2969 0.051 Uiso 1 1 calc R . .
H12B H 0.1767 0.4576 0.2752 0.051 Uiso 1 1 calc R . .
C5G C 0.4236(5) 0.7832(4) 0.3737(2) 0.0582(18) Uiso 1 1 d . . .
N13G N 0.3440(3) 0.7621(3) 0.37782(14) 0.0453(12) Uiso 1 1 d . . .
H13A H 0.2975 0.7962 0.3719 0.054 Uiso 1 1 calc R . .
H13B H 0.3404 0.7147 0.3863 0.054 Uiso 1 1 calc R . .
N14G N 0.4320(4) 0.8528(3) 0.36123(16) 0.0593(15) Uiso 1 1 d . . .
H14A H 0.4829 0.8642 0.3590 0.071 Uiso 1 1 calc R . .
H14B H 0.3868 0.8882 0.3550 0.071 Uiso 1 1 calc R . .
N15G N 0.4849(4) 0.7229(4) 0.38435(17) 0.0678(17) Uiso 1 1 d . . .
H15A H 0.5385 0.7277 0.3833 0.081 Uiso 1 1 calc R . .
H15B H 0.4717 0.6784 0.3923 0.081 Uiso 1 1 calc R . .
C6G C 0.4178(3) 0.1099(3) 0.37209(14) 0.0290(11) Uiso 1 1 d . . .
N16G N 0.4832(4) 0.0529(3) 0.37393(15) 0.0534(14) Uiso 1 1 d . . .
H16A H 0.4757 0.0075 0.3719 0.064 Uiso 1 1 calc R . .
H16B H 0.5345 0.0602 0.3771 0.064 Uiso 1 1 calc R . .
N17G N 0.3396(3) 0.1025(3) 0.36731(12) 0.0318(10) Uiso 1 1 d . . .
H17A H 0.3296 0.0579 0.3652 0.038 Uiso 1 1 calc R . .
H17B H 0.2974 0.1421 0.3662 0.038 Uiso 1 1 calc R . .
N18G N 0.4335(4) 0.1920(3) 0.35842(17) 0.0639(16) Uiso 1 1 d . . .
H18A H 0.4111 0.2216 0.3765 0.096 Uiso 1 1 calc R . .
H18B H 0.4079 0.2115 0.3357 0.096 Uiso 1 1 calc R . .
H18C H 0.4906 0.1907 0.3550 0.096 Uiso 1 1 calc R . .
C7G C 0.4197(4) 0.4244(3) 0.37855(16) 0.0401(13) Uiso 1 1 d . . .
N19G N 0.4278(4) 0.4897(3) 0.38950(15) 0.0562(14) Uiso 1 1 d . . .
H19A H 0.4786 0.4974 0.3932 0.067 Uiso 1 1 calc R . .
H19B H 0.3821 0.5246 0.3930 0.067 Uiso 1 1 calc R . .
N20G N 0.4869(4) 0.3724(3) 0.37336(16) 0.0596(15) Uiso 1 1 d . . .
H20A H 0.4814 0.3304 0.3656 0.072 Uiso 1 1 calc R . .
H20B H 0.5379 0.3791 0.3776 0.072 Uiso 1 1 calc R . .
N21G N 0.3439(5) 0.4186(4) 0.3730(2) 0.092(2) Uiso 1 1 d . . .
H21A H 0.3349 0.3777 0.3652 0.110 Uiso 1 1 calc R . .
H21B H 0.3006 0.4554 0.3769 0.110 Uiso 1 1 calc R . .
C8G C 0.1982(4) 0.2100(4) 0.2418(2) 0.0580(18) Uiso 1 1 d . . .
N22G N 0.1846(4) 0.1651(4) 0.27614(18) 0.0746(18) Uiso 1 1 d . . .
H22A H 0.1807 0.1924 0.2958 0.112 Uiso 1 1 calc R . .
H22B H 0.2289 0.1248 0.2798 0.112 Uiso 1 1 calc R . .
H22C H 0.1352 0.1485 0.2756 0.112 Uiso 1 1 calc R . .
N23G N 0.1830(4) 0.1878(3) 0.21090(17) 0.0630(16) Uiso 1 1 d . . .
H23A H 0.1914 0.2147 0.1883 0.076 Uiso 1 1 calc R . .
H23B H 0.1641 0.1456 0.2123 0.076 Uiso 1 1 calc R . .
N24G N 0.2251(3) 0.2712(3) 0.23721(15) 0.0474(12) Uiso 1 1 d . . .
H24A H 0.2323 0.2957 0.2138 0.057 Uiso 1 1 calc R . .
H24B H 0.2367 0.2893 0.2574 0.057 Uiso 1 1 calc R . .
C9G C 0.6864(4) 0.0688(3) 0.26475(16) 0.0381(13) Uiso 1 1 d . . .
N25G N 0.6691(3) 0.0225(3) 0.29679(12) 0.0325(10) Uiso 1 1 d . . .
H25A H 0.6585 0.0397 0.3189 0.039 Uiso 1 1 calc R . .
H25B H 0.6684 -0.0250 0.2957 0.039 Uiso 1 1 calc R . .
N26G N 0.7031(3) 0.0454(3) 0.23041(16) 0.0563(14) Uiso 1 1 d . . .
H26A H 0.7143 0.0773 0.2099 0.068 Uiso 1 1 calc R . .
H26B H 0.7029 -0.0018 0.2283 0.068 Uiso 1 1 calc R . .
N27G N 0.6880(3) 0.1399(3) 0.26530(15) 0.0468(12) Uiso 1 1 d . . .
H27A H 0.6996 0.1691 0.2439 0.056 Uiso 1 1 calc R . .
H27B H 0.6775 0.1583 0.2871 0.056 Uiso 1 1 calc R . .
C10G C 0.6834(4) 0.4098(4) 0.2617(2) 0.0528(16) Uiso 1 1 d . . .
N28G N 0.6729(3) 0.3643(3) 0.29326(16) 0.0567(14) Uiso 1 1 d . . .
H28A H 0.6735 0.3792 0.3157 0.068 Uiso 1 1 calc R . .
H28B H 0.6650 0.3185 0.2923 0.068 Uiso 1 1 calc R . .
N29G N 0.7032(4) 0.3885(4) 0.22903(19) 0.0757(19) Uiso 1 1 d . . .
H29A H 0.7106 0.3402 0.2270 0.091 Uiso 1 1 calc R . .
H29B H 0.7096 0.4219 0.2085 0.091 Uiso 1 1 calc R . .
N30G N 0.6949(3) 0.4767(3) 0.26265(15) 0.0484(13) Uiso 1 1 d . . .
H30A H 0.6957 0.4922 0.2849 0.058 Uiso 1 1 calc R . .
H30B H 0.7020 0.5072 0.2410 0.058 Uiso 1 1 calc R . .
C11G C 0.4519(5) 0.1622(5) 0.1448(2) 0.069(2) Uiso 1 1 d . . .
N31G N 0.5126(4) 0.1058(3) 0.15503(17) 0.0681(17) Uiso 1 1 d . . .
H31A H 0.5009 0.0613 0.1648 0.082 Uiso 1 1 calc R . .
H31B H 0.5659 0.1116 0.1523 0.082 Uiso 1 1 calc R . .
N32G N 0.3715(4) 0.1570(4) 0.14826(18) 0.0715(18) Uiso 1 1 d . . .
H32A H 0.3571 0.1135 0.1579 0.086 Uiso 1 1 calc R . .
H32B H 0.3317 0.1970 0.1409 0.086 Uiso 1 1 calc R . .
N33G N 0.4792(4) 0.2304(4) 0.12815(18) 0.0700(17) Uiso 1 1 d . . .
H33A H 0.4349 0.2705 0.1291 0.105 Uiso 1 1 calc R . .
H33B H 0.4972 0.2279 0.1032 0.105 Uiso 1 1 calc R . .
H33C H 0.5229 0.2364 0.1415 0.105 Uiso 1 1 calc R . .
C12G C 0.4494(5) 0.4941(4) 0.1431(2) 0.0590(18) Uiso 1 1 d . . .
N34G N 0.3701(4) 0.4878(4) 0.14797(18) 0.0728(18) Uiso 1 1 d . . .
H34A H 0.3568 0.4455 0.1601 0.087 Uiso 1 1 calc R . .
H34B H 0.3297 0.5260 0.1391 0.087 Uiso 1 1 calc R . .
N35G N 0.5135(5) 0.4339(4) 0.15713(19) 0.083(2) Uiso 1 1 d . . .
H35A H 0.5003 0.3915 0.1693 0.099 Uiso 1 1 calc R . .
H35B H 0.5673 0.4383 0.1538 0.099 Uiso 1 1 calc R . .
N36G N 0.4704(3) 0.5637(3) 0.12262(14) 0.0411(11) Uiso 1 1 d . . .
H36A H 0.5126 0.5758 0.1346 0.062 Uiso 1 1 calc R . .
H36B H 0.4233 0.6016 0.1223 0.062 Uiso 1 1 calc R . .
H36C H 0.4883 0.5576 0.0980 0.062 Uiso 1 1 calc R . .

loop_
_atom_site_aniso_label
_atom_site_aniso_U_11
_atom_site_aniso_U_22
_atom_site_aniso_U_33
_atom_site_aniso_U_23
_atom_site_aniso_U_13
_atom_site_aniso_U_12
S1 0.0274(6) 0.0208(6) 0.0290(7) -0.0025(5) -0.0039(5) -0.0018(5)
S4 0.0260(6) 0.0166(6) 0.0277(6) -0.0103(5) 0.0065(5) -0.0071(4)
S5 0.0426(9) 0.0194(8) 0.1286(18) -0.0224(9) 0.0451(10) -0.0132(6)
S6 0.0456(8) 0.0175(7) 0.0478(8) 0.0000(6) -0.0261(6) -0.0076(5)
S7 0.0377(7) 0.0205(7) 0.0556(9) 0.0063(6) -0.0273(6) -0.0141(5)
S8 0.0288(7) 0.0191(7) 0.1016(13) -0.0297(8) 0.0404(8) -0.0144(5)
S11 0.0204(6) 0.0190(6) 0.0251(6) -0.0026(5) -0.0073(4) -0.0053(4)

loop_
_atom_type_symbol
_atom_type_description
_atom_type_scat_dispersion_real
_atom_type_scat_dispersion_imag
_atom_type_scat_source
C C 0.0033 0.0016 'International Tables Vol C Tables 4.2.6.8 and 6.1.1.4'
H H 0.0000 0.0000 'International Tables Vol C Tables 4.2.6.8 and 6.1.1.4'
N N 0.0061 0.0033 'International Tables Vol C Tables 4.2.6.8 and 6.1.1.4'
O O 0.0106 0.0060 'International Tables Vol C Tables 4.2.6.8 and 6.1.1.4'
S S 0.1246 0.1234 'International Tables Vol C Tables 4.2.6.8 and 6.1.1.4'

loop_
_geom_angle_atom_site_label_1
_geom_angle_atom_site_label_2
_geom_angle_atom_site_label_3
_geom_angle
_geom_angle_site_symmetry_1
_geom_angle_site_symmetry_3
O2 S1 O1 111.1(2) . .
O2 S1 O3 113.3(2) . .
O1 S1 O3 112.5(2) . .
O2 S1 C1 106.9(2) . .
O1 S1 C1 104.3(2) . .
O3 S1 C1 108.1(2) . .
O12 S4 O10' 88.9(11) . .
O12 S4 O11' 108.4(9) . .
O10' S4 O11' 135.3(15) . .
O12 S4 O12' 17.1(7) . .
O10' S4 O12' 106.0(10) . .
O11' S4 O12' 96.1(13) . .
O12 S4 O10 109.5(3) . .
O10' S4 O10 21.5(12) . .
O11' S4 O10 119.5(9) . .
O12' S4 O10 126.6(8) . .
O12 S4 O11 119.8(5) . .
O10' S4 O11 122.6(14) . .
O11' S4 O11 14.8(6) . .
O12' S4 O11 109.4(9) . .
O10 S4 O11 105.2(5) . .
O12 S4 C19 107.9(3) . .
O10' S4 C19 109.0(7) . .
O11' S4 C19 104.3(5) . .
O12' S4 C19 100.6(6) . .
O10 S4 C19 106.6(2) . .
O11 S4 C19 107.0(3) . .
O5 S2 O6 126.0(5) . .
O5 S2 C7 115.5(4) . .
O6 S2 C7 106.7(4) . .
O5 S2 O4 98.3(4) . .
O6 S2 O4 109.5(3) . .
C7 S2 O4 96.0(3) . .
O4' S2' O6' 118.9(6) . .
O4' S2' O5' 110.9(6) . .
O6' S2' O5' 100.9(5) . .
O4' S2' C7 127.4(6) . .
O6' S2' C7 102.1(4) . .
O5' S2' C7 90.4(4) . .
O8 S3 O9 111.5(6) . .
O8 S3 O7 111.3(6) . .
O9 S3 O7 115.5(5) . .
O8 S3 C13 109.2(4) . .
O9 S3 C13 108.3(4) . .
O7 S3 C13 100.4(5) . .
O8' S3 O9' 114.6(4) . .
O8' S3 O7' 112.7(4) . .
O9' S3 O7' 110.1(4) . .
O8' S3 C13 107.2(3) . .
O9' S3 C13 101.0(4) . .
O7' S3 C13 110.5(4) . .
C6 C1 C2 119.5(5) . .
C6 C1 S1 121.9(4) . .
C2 C1 S1 118.6(4) . .
C3 C2 C1 120.6(5) . .
C3 C2 H2 119.7 . .
C1 C2 H2 119.7 . .
C2 C3 C4 120.3(5) . .
C2 C3 H3 119.8 . .
C4 C3 H3 119.8 . .
C5 C4 C3 118.6(5) . .
C5 C4 C25 122.1(4) . .
C3 C4 C25 119.1(4) . .
C4 C5 C6 120.9(5) . .
C4 C5 H5 119.5 . .
C6 C5 H5 119.5 . .
C1 C6 C5 119.3(5) . .
C1 C6 H6 120.4 . .
C5 C6 H6 120.4 . .
C12 C7 C8 119.7(5) . .
C12 C7 S2 119.1(4) . .
C8 C7 S2 120.7(4) . .
C12 C7 S2' 125.1(4) . .
C8 C7 S2' 114.8(4) . .
S2 C7 S2' 14.15(11) . .
C7 C8 C9 119.6(5) . .
C7 C8 H8 120.2 . .
C9 C8 H8 120.2 . .
C10 C9 C8 119.7(5) . .
C10 C9 H9 120.2 . .
C8 C9 H9 120.2 . .
C11 C10 C9 120.2(5) . .
C11 C10 C26 122.0(4) . .
C9 C10 C26 117.7(4) . .
C10 C11 C12 118.6(5) . .
C10 C11 H11 120.7 . .
C12 C11 H11 120.7 . .
C7 C12 C11 122.1(5) . .
C7 C12 H12 119.0 . .
C11 C12 H12 119.0 . .
C18 C13 C14 120.8(5) . .
C18 C13 S3 124.8(4) . .
C14 C13 S3 113.1(4) . .
C18 C13 S3 116.8(4) . .
C14 C13 S3 122.4(4) . .
S3 C13 S3 14.35(14) . .
C15 C14 C13 116.1(5) . .
C15 C14 H14 122.0 . .
C13 C14 H14 121.9 . .
C16 C15 C14 123.6(5) . .
C16 C15 H15 118.2 . .
C14 C15 H15 118.2 . .
C15 C16 C17 118.2(5) . .
C15 C16 C28 122.1(4) . .
C17 C16 C28 119.6(4) . .
C16 C17 C18 119.3(5) . .
C16 C17 H17 120.4 . .
C18 C17 H17 120.3 . .
C13 C18 C17 121.9(5) . .
C13 C18 H18 119.1 . .
C17 C18 H18 119.1 . .
C24 C19 C20 119.8(5) . .
C24 C19 S4 120.5(4) . .
C20 C19 S4 119.7(4) . .
C21 C20 C19 120.9(5) . .
C21 C20 H20 119.6 . .
C19 C20 H20 119.6 . .
C20 C21 C22 121.3(6) . .
C20 C21 H21 119.4 . .
C22 C21 H21 119.4 . .
C23 C22 C21 116.7(5) . .
C23 C22 C29 120.1(4) . .
C21 C22 C29 122.9(5) . .
C22 C23 C24 121.6(5) . .
C22 C23 H23 119.2 . .
C24 C23 H23 119.2 . .
C19 C24 C23 119.6(5) . .
C19 C24 H24 120.2 . .
C23 C24 H24 120.2 . .
C26 C25 C30 117.2(4) . .
C26 C25 C4 125.6(4) . .
C30 C25 C4 116.9(4) . .
C27 C26 C25 121.6(4) . .
C27 C26 C10 116.7(4) . .
C25 C26 C10 121.3(4) . .
C26 C27 C28 121.9(5) . .
C26 C27 H27 119.0 . .
C28 C27 H27 119.1 . .
C29 C28 C16 122.9(4) . .
C29 C28 C27 117.9(4) . .
C16 C28 C27 118.9(4) . .
C30 C29 C28 120.0(4) . .
C30 C29 C22 115.3(4) . .
C28 C29 C22 124.6(4) . .
C29 C30 C25 121.3(4) . .
C29 C30 H30 119.3 . .
C25 C30 H30 119.3 . .
O13 S5 O15 118.2(4) . .
O13 S5 O14' 97.3(12) . .
O15 S5 O14' 90.2(11) . .
O13 S5 O14 106.7(4) . .
O15 S5 O14 100.4(3) . .
O14' S5 O14 19.8(14) . .
O13 S5 O13' 15.5(6) . .
O15 S5 O13' 118.8(5) . .
O14' S5 O13' 112.6(12) . .
O14 S5 O13' 120.2(5) . .
O13 S5 O15' 106.0(5) . .
O15 S5 O15' 25.3(3) . .
O14' S5 O15' 114.4(11) . .
O14 S5 O15' 125.6(4) . .
O13' S5 O15' 100.8(5) . .
O13 S5 C31 113.6(4) . .
O15 S5 C31 110.4(3) . .
O14' S5 C31 125.6(14) . .
O14 S5 C31 106.0(3) . .
O13' S5 C31 100.7(5) . .
O15' S5 C31 99.1(4) . .
O16 S6 O16' 10.1(8) . .
O16 S6 O18' 123.5(5) . .
O16' S6 O18' 118.0(7) . .
O16 S6 O17' 103.0(10) . .
O16' S6 O17' 113.0(10) . .
O18' S6 O17' 109.1(9) . .
O16 S6 O17 112.0(4) . .
O16' S6 O17 122.0(7) . .
O18' S6 O17 97.3(5) . .
O17' S6 O17 11.9(10) . .
O16 S6 O18 107.3(4) . .
O16' S6 O18 100.0(7) . .
O18' S6 O18 21.0(4) . .
O17' S6 O18 129.2(9) . .
O17 S6 O18 117.6(4) . .
O16 S6 C37 108.4(4) . .
O16' S6 C37 104.6(7) . .
O18' S6 C37 108.5(4) . .
O17' S6 C37 102.3(11) . .
O17 S6 C37 105.5(3) . .
O18 S6 C37 105.5(3) . .
O21 S7 O19' 86.0(5) . .
O21 S7 O20' 124.0(5) . .
O19' S7 O20' 116.6(6) . .
O21 S7 O21' 27.8(4) . .
O19' S7 O21' 113.8(6) . .
O20' S7 O21' 107.4(6) . .
O21 S7 O20 115.1(4) . .
O19' S7 O20 128.1(5) . .
O20' S7 O20 13.0(5) . .
O21' S7 O20 95.5(5) . .
O21 S7 O19 111.0(3) . .
O19' S7 O19 25.0(4) . .
O20' S7 O19 100.8(5) . .
O21' S7 O19 138.8(5) . .
O20 S7 O19 113.7(4) . .
O21 S7 C43 109.5(3) . .
O19' S7 C43 113.4(5) . .
O20' S7 C43 106.5(4) . .
O21' S7 C43 97.3(5) . .
O20 S7 C43 103.5(3) . .
O19 S7 C43 103.0(3) . .
O23 S8 O22 118.1(3) . .
O23 S8 O24' 78.1(5) . .
O22 S8 O24' 127.6(5) . .
O23 S8 O23' 33.4(3) . .
O22 S8 O23' 99.7(3) . .
O24' S8 O23' 111.1(6) . .
O23 S8 O24 106.2(3) . .
O22 S8 O24 106.2(2) . .
O24' S8 O24 29.0(5) . .
O23' S8 O24 139.6(3) . .
O23 S8 C49 111.7(3) . .
O22 S8 C49 109.4(2) . .
O24' S8 C49 108.4(5) . .
O23' S8 C49 95.7(3) . .
O24 S8 C49 104.0(2) . .
C36 C31 C32 121.0(5) . .
C36 C31 S5 119.1(4) . .
C32 C31 S5 119.9(4) . .
C31 C32 C33 118.4(6) . .
C31 C32 H32 120.8 . .
C33 C32 H32 120.8 . .
C34 C33 C32 119.7(5) . .
C34 C33 H33 120.1 . .
C32 C33 H33 120.1 . .
C35 C34 C33 121.5(5) . .
C35 C34 C59 119.1(5) . .
C33 C34 C59 119.2(5) . .
C34 C35 C36 119.8(5) . .
C34 C35 H35 120.1 . .
C36 C35 H35 120.1 . .
C31 C36 C35 119.6(5) . .
C31 C36 H36 120.2 . .
C35 C36 H36 120.2 . .
C38 C37 C42 119.9(5) . .
C38 C37 S6 121.6(4) . .
C42 C37 S6 118.4(4) . .
C39 C38 C37 120.3(5) . .
C39 C38 H38 119.9 . .
C37 C38 H38 119.9 . .
C38 C39 C40 121.3(5) . .
C38 C39 H39 119.4 . .
C40 C39 H39 119.4 . .
C41 C40 C39 118.2(5) . .
C41 C40 C60 119.7(5) . .
C39 C40 C60 121.6(5) . .
C42 C41 C40 123.0(6) . .
C42 C41 H41 118.5 . .
C40 C41 H41 118.5 . .
C41 C42 C37 117.2(6) . .
C41 C42 H42 121.4 . .
C37 C42 H42 121.4 . .
C44 C43 C48 121.9(4) . .
C44 C43 S7 122.9(4) . .
C48 C43 S7 115.2(3) . .
C43 C44 C45 121.2(4) . .
C43 C44 H44 119.4 . .
C45 C44 H44 119.4 . .
C46 C45 C44 119.1(4) . .
C46 C45 H45 120.5 . .
C44 C45 H45 120.5 . .
C45 C46 C47 122.0(4) . .
C45 C46 C56 122.4(4) . .
C47 C46 C56 115.2(4) . .
C46 C47 C48 120.2(5) . .
C46 C47 H47 119.9 . .
C48 C47 H47 119.9 . .
C47 C48 C43 115.6(4) . .
C47 C48 H48 122.2 . .
C43 C48 H48 122.2 . .
C54 C49 C50 122.3(5) . .
C54 C49 S8 119.7(4) . .
C50 C49 S8 117.9(4) . .
C51 C50 C49 117.6(5) . .
C51 C50 H50 121.2 . .
C49 C50 H50 121.2 . .
C52 C51 C50 120.7(5) . .
C52 C51 H51 119.7 . .
C50 C51 H51 119.7 . .
C51 C52 C53 119.5(4) . .
C51 C52 C57 121.5(4) . .
C53 C52 C57 118.9(4) . .
C54 C53 C52 120.4(4) . .
C54 C53 H53 119.8 . .
C52 C53 H53 119.8 . .
C49 C54 C53 119.1(5) . .
C49 C54 H54 120.4 . .
C53 C54 H54 120.4 . .
C56 C55 C57 122.2(4) . 2_766
C56 C55 H55 118.9 . .
C57 C55 H55 118.9 2_766 .
C55 C56 C57 119.2(4) . .
C55 C56 C46 119.2(4) . .
C57 C56 C46 121.5(4) . .
C56 C57 C55 118.6(4) . 2_766
C56 C57 C52 125.6(4) . .
C55 C57 C52 115.6(4) 2_766 .
C60 C58 C59 119.2(4) 2_575 .
C60 C58 H58 120.4 2_575 .
C59 C58 H58 120.4 . .
C60 C59 C58 118.9(4) . .
C60 C59 C34 125.2(4) . .
C58 C59 C34 115.9(4) . .
C59 C60 C58 121.6(5) . 2_575
C59 C60 C40 121.1(4) . .
C58 C60 C40 117.3(4) 2_575 .
O27 S9 O26 113.9(4) . .
O27 S9 O25 118.9(3) . .
O26 S9 O25 107.8(3) . .
O27 S9 C61 108.7(3) . .
O26 S9 C61 103.3(3) . .
O25 S9 C61 102.4(2) . .
O25 S9' O26' 118.9(4) . .
O25 S9' O27' 103.0(3) . .
O26' S9' O27' 113.2(4) . .
O25 S9' C61 108.3(2) . .
O26' S9' C61 109.2(3) . .
O27' S9' C61 102.9(3) . .
S9' O25 S9 24.71(12) . .
O29 S10 O30 110.4(4) . .
O29 S10 O28 111.7(3) . .
O30 S10 O28 114.7(3) . .
O29 S10 C67 101.0(3) . .
O30 S10 C67 108.2(3) . .
O28 S10 C67 110.0(3) . .
O29' S10' O28' 114.4(5) . .
O29' S10' O30' 113.6(5) . .
O28' S10' O30' 110.7(5) . .
O29' S10' C67 107.8(4) . .
O28' S10' C67 102.2(4) . .
O30' S10' C67 107.1(4) . .
O33 S11 O32' 101.3(5) . .
O33 S11 O31' 119.6(4) . .
O32' S11 O31' 112.8(6) . .
O33 S11 O32 110.9(5) . .
O32' S11 O32 11.7(6) . .
O31' S11 O32 101.5(5) . .
O33 S11 O31 111.0(5) . .
O32' S11 O31 126.3(6) . .
O31' S11 O31 13.6(5) . .
O32 S11 O31 115.1(5) . .
O33 S11 O33' 12.7(5) . .
O32' S11 O33' 114.0(5) . .
O31' S11 O33' 112.4(5) . .
O32 S11 O33' 123.5(5) . .
O31 S11 O33' 102.0(5) . .
O33 S11 C73 108.6(3) . .
O32' S11 C73 106.3(5) . .
O31' S11 C73 107.3(3) . .
O32 S11 C73 108.2(4) . .
O31 S11 C73 102.5(4) . .
O33' S11 C73 103.1(4) . .
O35 S12 O36 114.11(17) . .
O35 S12 O34 110.08(18) . .
O36 S12 O34 113.62(18) . .
O35 S12 C79 102.93(18) . .
O36 S12 C79 107.48(18) . .
O34 S12 C79 107.85(19) . .
C66 C61 C62 123.3(4) . .
C66 C61 S9' 118.3(3) . .
C62 C61 S9' 117.5(4) . .
C66 C61 S9 119.0(3) . .
C62 C61 S9 116.6(4) . .
S9' C61 S9 20.81(9) . .
C61 C62 C63 119.2(5) . .
C61 C62 H62 120.4 . .
C63 C62 H62 120.4 . .
C64 C63 C62 118.7(4) . .
C64 C63 H63 120.6 . .
C62 C63 H63 120.6 . .
C65 C64 C63 118.8(4) . .
C65 C64 C85 119.8(4) . .
C63 C64 C85 121.4(4) . .
C64 C65 C66 121.9(4) . .
C64 C65 H65 119.1 . .
C66 C65 H65 119.0 . .
C61 C66 C65 118.0(4) . .
C61 C66 H66 121.0 . .
C65 C66 H66 121.0 . .
C72 C67 C68 118.4(5) . .
C72 C67 S10 113.4(4) . .
C68 C67 S10 128.0(4) . .
C72 C67 S10' 124.4(4) . .
C68 C67 S10' 115.0(4) . .
S10 C67 S10' 22.95(11) . .
C69 C68 C67 119.7(5) . .
C69 C68 H68 120.1 . .
C67 C68 H68 120.1 . .
C70 C69 C68 122.4(5) . .
C70 C69 H69 118.8 . .
C68 C69 H69 118.8 . .
C69 C70 C71 118.4(4) . .
C69 C70 C86 122.3(4) . .
C71 C70 C86 119.2(4) . .
C70 C71 C72 119.0(4) . .
C70 C71 H71 120.5 . .
C72 C71 H71 120.5 . .
C67 C72 C71 121.9(5) . .
C67 C72 H72 119.1 . .
C71 C72 H72 119.1 . .
C78 C73 C74 123.7(4) . .
C78 C73 S11 120.2(4) . .
C74 C73 S11 116.1(3) . .
C73 C74 C75 116.6(4) . .
C73 C74 H74 121.7 . .
C75 C74 H74 121.7 . .
C76 C75 C74 121.0(4) . .
C76 C75 H75 119.5 . .
C74 C75 H75 119.5 . .
C75 C76 C77 118.2(4) . .
C75 C76 C88 119.1(4) . .
C77 C76 C88 122.6(4) . .
C78 C77 C76 123.4(4) . .
C78 C77 H77 118.3 . .
C76 C77 H77 118.3 . .
C73 C78 C77 117.1(4) . .
C73 C78 H78 121.4 . .
C77 C78 H78 121.4 . .
C80 C79 C84 119.7(4) . .
C80 C79 S12 121.2(3) . .
C84 C79 S12 118.6(3) . .
C79 C80 C81 120.0(4) . .
C79 C80 H80 120.0 . .
C81 C80 H80 120.0 . .
C82 C81 C80 120.0(4) . .
C82 C81 H81 120.0 . .
C80 C81 H81 120.0 . .
C81 C82 C83 121.0(4) . .
C81 C82 C89 120.5(4) . .
C83 C82 C89 118.3(4) . .
C82 C83 C84 118.5(4) . .
C82 C83 H83 120.7 . .
C84 C83 H83 120.7 . .
C79 C84 C83 120.6(4) . .
C79 C84 H84 119.7 . .
C83 C84 H84 119.7 . .
C86 C85 C90 118.3(4) . .
C86 C85 C64 126.3(4) . .
C90 C85 C64 115.2(4) . .
C85 C86 C87 120.6(4) . .
C85 C86 C70 123.5(4) . .
C87 C86 C70 115.2(4) . .
C86 C87 C88 121.2(4) . .
C86 C87 H87 119.4 . .
C88 C87 H87 119.4 . .
C89 C88 C87 118.8(4) . .
C89 C88 C76 123.1(4) . .
C87 C88 C76 118.1(4) . .
C88 C89 C90 119.9(4) . .
C88 C89 C82 126.0(4) . .
C90 C89 C82 113.9(4) . .
C89 C90 C85 121.0(4) . .
C89 C90 H90 119.5 . .
C85 C90 H90 119.5 . .
N1G C1G N3G 124.0(6) . .
N1G C1G N2G 120.0(5) . .
N3G C1G N2G 115.7(5) . .
C1G N1G H1GA 120.0 . .
C1G N1G H1GB 120.0 . .
H1GA N1G H1GB 120.0 . .
C1G N2G H2GA 120.0 . .
C1G N2G H2GB 120.0 . .
H2GA N2G H2GB 120.0 . .
C1G N3G H3GA 120.0 . .
C1G N3G H3GB 120.0 . .
H3GA N3G H3GB 120.0 . .
N5G C2G N4G 117.5(6) . .
N5G C2G N6G 121.3(6) . .
N4G C2G N6G 121.2(7) . .
C2G N4G H4GA 119.9 . .
C2G N4G H4GB 120.1 . .
H4GA N4G H4GB 120.0 . .
C2G N5G H5GA 119.9 . .
C2G N5G H5GB 120.1 . .
H5GA N5G H5GB 120.0 . .
C2G N6G H6GA 120.0 . .
C2G N6G H6GB 120.0 . .
H6GA N6G H6GB 120.0 . .
N8G C3G N9G 124.3(4) . .
N8G C3G N7G 118.1(4) . .
N9G C3G N7G 117.6(4) . .
C3G N7G H7GA 120.0 . .
C3G N7G H7GB 120.0 . .
H7GA N7G H7GB 120.0 . .
C3G N8G H8GA 120.0 . .
C3G N8G H8GB 120.0 . .
H8GA N8G H8GB 120.0 . .
C3G N9G H9GA 120.0 . .
C3G N9G H9GB 120.0 . .
H9GA N9G H9GB 120.0 . .
N11G C4G N12G 120.6(5) . .
N11G C4G N10G 119.7(5) . .
N12G C4G N10G 119.5(5) . .
C4G N10G H10A 120.0 . .
C4G N10G H10B 120.0 . .
H10A N10G H10B 120.0 . .
C4G N11G H11A 120.0 . .
C4G N11G H11B 120.0 . .
H11A N11G H11B 120.0 . .
C4G N12G H12A 120.0 . .
C4G N12G H12B 120.0 . .
H12A N12G H12B 120.0 . .
N14G C5G N15G 127.9(7) . .
N14G C5G N13G 122.2(6) . .
N15G C5G N13G 109.9(6) . .
C5G N13G H13A 120.0 . .
C5G N13G H13B 120.0 . .
H13A N13G H13B 120.0 . .
C5G N14G H14A 120.0 . .
C5G N14G H14B 120.0 . .
H14A N14G H14B 120.0 . .
C5G N15G H15A 120.1 . .
C5G N15G H15B 119.9 . .
H15A N15G H15B 120.0 . .
N16G C6G N17G 122.7(5) . .
N16G C6G N18G 119.0(5) . .
N17G C6G N18G 113.8(4) . .
C6G N16G H16A 120.0 . .
C6G N16G H16B 120.0 . .
H16A N16G H16B 120.0 . .
C6G N17G H17A 120.0 . .
C6G N17G H17B 120.0 . .
H17A N17G H17B 120.0 . .
C6G N18G H18A 109.5 . .
C6G N18G H18B 109.5 . .
H18A N18G H18B 109.5 . .
C6G N18G H18C 109.5 . .
H18A N18G H18C 109.5 . .
H18B N18G H18C 109.5 . .
N20G C7G N21G 123.5(7) . .
N20G C7G N19G 120.5(6) . .
N21G C7G N19G 116.0(6) . .
C7G N19G H19A 120.0 . .
C7G N19G H19B 120.0 . .
H19A N19G H19B 120.0 . .
C7G N20G H20A 120.0 . .
C7G N20G H20B 120.0 . .
H20A N20G H20B 120.0 . .
C7G N21G H21A 120.0 . .
C7G N21G H21B 120.0 . .
H21A N21G H21B 120.0 . .
N23G C8G N24G 115.9(7) . .
N23G C8G N22G 117.3(7) . .
N24G C8G N22G 126.9(7) . .
C8G N22G H22A 109.5 . .
C8G N22G H22B 109.4 . .
H22A N22G H22B 109.5 . .
C8G N22G H22C 109.5 . .
H22A N22G H22C 109.5 . .
H22B N22G H22C 109.5 . .
C8G N23G H23A 120.0 . .
C8G N23G H23B 120.0 . .
H23A N23G H23B 120.0 . .
C8G N24G H24A 120.0 . .
C8G N24G H24B 120.0 . .
H24A N24G H24B 120.0 . .
N27G C9G N26G 116.0(5) . .
N27G C9G N25G 121.6(5) . .
N26G C9G N25G 122.3(6) . .
C9G N25G H25A 120.0 . .
C9G N25G H25B 120.0 . .
H25A N25G H25B 120.0 . .
C9G N26G H26A 120.0 . .
C9G N26G H26B 120.0 . .
H26A N26G H26B 120.0 . .
C9G N27G H27A 120.0 . .
C9G N27G H27B 120.0 . .
H27A N27G H27B 120.0 . .
N28G C10G N30G 120.7(6) . .
N28G C10G N29G 123.9(7) . .
N30G C10G N29G 113.4(7) . .
C10G N28G H28A 119.9 . .
C10G N28G H28B 120.1 . .
H28A N28G H28B 120.0 . .
C10G N29G H29A 120.0 . .
C10G N29G H29B 120.0 . .
H29A N29G H29B 120.0 . .
C10G N30G H30A 120.0 . .
C10G N30G H30B 120.0 . .
H30A N30G H30B 120.0 . .
N32G C11G N31G 122.7(8) . .
N32G C11G N33G 122.5(7) . .
N31G C11G N33G 114.7(7) . .
C11G N31G H31A 120.0 . .
C11G N31G H31B 120.0 . .
H31A N31G H31B 120.0 . .
C11G N32G H32A 120.0 . .
C11G N32G H32B 120.0 . .
H32A N32G H32B 120.0 . .
C11G N33G H33A 109.5 . .
C11G N33G H33B 109.5 . .
H33A N33G H33B 109.5 . .
C11G N33G H33C 109.5 . .
H33A N33G H33C 109.5 . .
H33B N33G H33C 109.5 . .
N34G C12G N35G 120.1(7) . .
N34G C12G N36G 119.3(6) . .
N35G C12G N36G 120.5(6) . .
C12G N34G H34A 120.0 . .
C12G N34G H34B 120.0 . .
H34A N34G H34B 120.0 . .
C12G N35G H35A 120.0 . .
C12G N35G H35B 120.0 . .
H35A N35G H35B 120.0 . .
C12G N36G H36A 109.5 . .
C12G N36G H36B 109.5 . .
H36A N36G H36B 109.5 . .
C12G N36G H36C 109.4 . .
H36A N36G H36C 109.5 . .
H36B N36G H36C 109.5 . .

loop_
_geom_bond_atom_site_label_1
_geom_bond_atom_site_label_2
_geom_bond_distance
_geom_bond_site_symmetry_2
S1 O2 1.438(3) .
S1 O1 1.453(4) .
S1 O3 1.447(4) .
S1 C1 1.776(5) .
S4 O12 1.424(5) .
S4 O10' 1.439(14) .
S4 O11' 1.479(10) .
S4 O12' 1.495(12) .
S4 O10 1.478(5) .
S4 O11 1.475(5) .
S4 C19 1.756(5) .
S2 O5 1.290(6) .
S2 O6 1.450(8) .
S2 C7 1.760(5) .
S2 O4 1.808(9) .
S2' O4' 1.067(9) .
S2' O6' 1.488(10) .
S2' O5' 1.779(9) .
S2' C7 1.795(6) .
S3 O8 1.453(9) .
S3 O9 1.447(9) .
S3 O7 1.487(10) .
S3 C13 1.771(6) .
S3 O8' 1.446(7) .
S3 O9' 1.456(7) .
S3 O7' 1.474(8) .
S3 C13 1.767(5) .
C1 C6 1.373(7) .
C1 C2 1.380(7) .
C2 C3 1.357(7) .
C2 H2 0.9500 .
C3 C4 1.405(7) .
C3 H3 0.9500 .
C4 C5 1.356(7) .
C4 C25 1.490(6) .
C5 C6 1.404(7) .
C5 H5 0.9500 .
C6 H6 0.9500 .
C7 C12 1.314(7) .
C7 C8 1.407(7) .
C8 C9 1.391(7) .
C8 H8 0.9500 .
C9 C10 1.391(7) .
C9 H9 0.9500 .
C10 C11 1.366(7) .
C10 C26 1.528(6) .
C11 C12 1.423(7) .
C11 H11 0.9500 .
C12 H12 0.9500 .
C13 C18 1.337(7) .
C13 C14 1.443(7) .
C14 C15 1.391(7) .
C14 H14 0.9500 .
C15 C16 1.376(7) .
C15 H15 0.9500 .
C16 C17 1.406(7) .
C16 C28 1.477(6) .
C17 C18 1.397(7) .
C17 H17 0.9500 .
C18 H18 0.9500 .
C19 C24 1.350(7) .
C19 C20 1.388(7) .
C20 C21 1.353(8) .
C20 H20 0.9500 .
C21 C22 1.409(8) .
C21 H21 0.9500 .
C22 C23 1.385(7) .
C22 C29 1.502(6) .
C23 C24 1.404(7) .
C23 H23 0.9500 .
C24 H24 0.9500 .
C25 C26 1.393(6) .
C25 C30 1.424(6) .
C26 C27 1.345(6) .
C27 C28 1.431(7) .
C27 H27 0.9500 .
C28 C29 1.382(6) .
C29 C30 1.400(6) .
C30 H30 0.9500 .
S5 O13 1.388(8) .
S5 O15 1.459(6) .
S5 O14' 1.398(14) .
S5 O14 1.491(5) .
S5 O13' 1.563(9) .
S5 O15' 1.544(8) .
S5 C31 1.769(6) .
S6 O16 1.409(7) .
S6 O16' 1.479(12) .
S6 O18' 1.450(8) .
S6 O17' 1.480(13) .
S6 O17 1.478(5) .
S6 O18 1.498(6) .
S6 C37 1.763(5) .
S7 O21 1.375(5) .
S7 O19' 1.395(8) .
S7 O20' 1.446(8) .
S7 O21' 1.538(9) .
S7 O20 1.514(7) .
S7 O19 1.565(6) .
S7 C43 1.777(5) .
S8 O23 1.389(5) .
S8 O22 1.428(4) .
S8 O24' 1.360(9) .
S8 O23' 1.589(7) .
S8 O24 1.669(5) .
S8 C49 1.773(5) .
C31 C36 1.376(7) .
C31 C32 1.403(8) .
C32 C33 1.421(8) .
C32 H32 0.9500 .
C33 C34 1.369(7) .
C33 H33 0.9500 .
C34 C35 1.376(7) .
C34 C59 1.496(6) .
C35 C36 1.405(7) .
C35 H35 0.9500 .
C36 H36 0.9500 .
C37 C38 1.387(7) .
C37 C42 1.415(7) .
C38 C39 1.357(7) .
C38 H38 0.9500 .
C39 C40 1.374(7) .
C39 H39 0.9500 .
C40 C41 1.384(7) .
C40 C60 1.521(7) .
C41 C42 1.367(8) .
C41 H41 0.9500 .
C42 H42 0.9500 .
C43 C44 1.314(6) .
C43 C48 1.457(7) .
C44 C45 1.417(6) .
C44 H44 0.9500 .
C45 C46 1.357(6) .
C45 H45 0.9500 .
C46 C47 1.376(6) .
C46 C56 1.524(6) .
C47 C48 1.436(7) .
C47 H47 0.9500 .
C48 H48 0.9500 .
C49 C54 1.342(7) .
C49 C50 1.419(7) .
C50 C51 1.396(7) .
C50 H50 0.9500 .
C51 C52 1.371(7) .
C51 H51 0.9500 .
C52 C53 1.400(6) .
C52 C57 1.500(6) .
C53 C54 1.393(6) .
C53 H53 0.9500 .
C54 H54 0.9500 .
C55 C56 1.384(6) .
C55 C57 1.428(6) 2_766
C55 H55 0.9500 .
C56 C57 1.418(6) .
C57 C55 1.428(6) 2_766
C58 C60 1.415(7) 2_575
C58 C59 1.438(6) .
C58 H58 0.9500 .
C59 C60 1.403(7) .
C60 C58 1.415(7) 2_575
S9 O27 1.454(6) .
S9 O26 1.453(7) .
S9 O25 1.568(4) .
S9 C61 1.813(5) .
S9' O25 1.427(4) .
S9' O26' 1.470(7) .
S9' O27' 1.485(7) .
S9' C61 1.817(5) .
S10 O29 1.454(6) .
S10 O30 1.473(6) .
S10 O28 1.482(5) .
S10 C67 1.771(6) .
S10' O29' 1.418(8) .
S10' O28' 1.470(9) .
S10' O30' 1.483(8) .
S10' C67 1.777(6) .
S11 O33 1.424(7) .
S11 O32' 1.428(10) .
S11 O31' 1.468(8) .
S11 O32 1.468(9) .
S11 O31 1.462(10) .
S11 O33' 1.526(8) .
S11 C73 1.783(4) .
S12 O35 1.448(3) .
S12 O36 1.460(3) .
S12 O34 1.457(4) .
S12 C79 1.769(4) .
C61 C66 1.344(6) .
C61 C62 1.371(7) .
C62 C63 1.422(6) .
C62 H62 0.9500 .
C63 C64 1.405(6) .
C63 H63 0.9500 .
C64 C65 1.388(6) .
C64 C85 1.502(5) .
C65 C66 1.402(6) .
C65 H65 0.9500 .
C66 H66 0.9500 .
C67 C72 1.368(7) .
C67 C68 1.403(7) .
C68 C69 1.387(7) .
C68 H68 0.9500 .
C69 C70 1.363(6) .
C69 H69 0.9500 .
C70 C71 1.412(6) .
C70 C86 1.504(6) .
C71 C72 1.406(7) .
C71 H71 0.9500 .
C72 H72 0.9500 .
C73 C78 1.374(6) .
C73 C74 1.397(6) .
C74 C75 1.439(6) .
C74 H74 0.9500 .
C75 C76 1.389(6) .
C75 H75 0.9500 .
C76 C77 1.387(6) .
C76 C88 1.504(6) .
C77 C78 1.389(6) .
C77 H77 0.9500 .
C78 H78 0.9500 .
C79 C80 1.382(6) .
C79 C84 1.394(6) .
C80 C81 1.415(6) .
C80 H80 0.9500 .
C81 C82 1.364(6) .
C81 H81 0.9500 .
C82 C83 1.403(6) .
C82 C89 1.512(6) .
C83 C84 1.408(6) .
C83 H83 0.9500 .
C84 H84 0.9500 .
C85 C86 1.388(6) .
C85 C90 1.423(6) .
C86 C87 1.387(6) .
C87 C88 1.417(6) .
C87 H87 0.9500 .
C88 C89 1.386(6) .
C89 C90 1.404(6) .
C90 H90 0.9500 .
C1G N1G 1.284(7) .
C1G N3G 1.328(7) .
C1G N2G 1.405(8) .
N1G H1GA 0.8800 .
N1G H1GB 0.8800 .
N2G H2GA 0.8800 .
N2G H2GB 0.8800 .
N3G H3GA 0.8800 .
N3G H3GB 0.8800 .
C2G N5G 1.273(7) .
C2G N4G 1.317(9) .
C2G N6G 1.332(8) .
N4G H4GA 0.8800 .
N4G H4GB 0.8800 .
N5G H5GA 0.8800 .
N5G H5GB 0.8800 .
N6G H6GA 0.8800 .
N6G H6GB 0.8800 .
C3G N8G 1.250(6) .
C3G N9G 1.349(6) .
C3G N7G 1.398(6) .
N7G H7GA 0.8800 .
N7G H7GB 0.8800 .
N8G H8GA 0.8800 .
N8G H8GB 0.8800 .
N9G H9GA 0.8800 .
N9G H9GB 0.8800 .
C4G N11G 1.286(6) .
C4G N12G 1.325(6) .
C4G N10G 1.340(7) .
N10G H10A 0.8800 .
N10G H10B 0.8800 .
N11G H11A 0.8800 .
N11G H11B 0.8800 .
N12G H12A 0.8800 .
N12G H12B 0.8800 .
C5G N14G 1.307(8) .
C5G N15G 1.336(9) .
C5G N13G 1.402(8) .
N13G H13A 0.8800 .
N13G H13B 0.8800 .
N14G H14A 0.8800 .
N14G H14B 0.8800 .
N15G H15A 0.8800 .
N15G H15B 0.8800 .
C6G N16G 1.311(7) .
C6G N17G 1.317(6) .
C6G N18G 1.566(7) .
N16G H16A 0.8800 .
N16G H16B 0.8800 .
N17G H17A 0.8800 .
N17G H17B 0.8800 .
N18G H18A 0.9100 .
N18G H18B 0.9100 .
N18G H18C 0.9100 .
C7G N20G 1.303(8) .
C7G N21G 1.278(9) .
C7G N19G 1.350(7) .
N19G H19A 0.8800 .
N19G H19B 0.8800 .
N20G H20A 0.8800 .
N20G H20B 0.8800 .
N21G H21A 0.8800 .
N21G H21B 0.8800 .
C8G N23G 1.282(8) .
C8G N24G 1.265(8) .
C8G N22G 1.372(9) .
N22G H22A 0.9100 .
N22G H22B 0.9100 .
N22G H22C 0.9100 .
N23G H23A 0.8800 .
N23G H23B 0.8800 .
N24G H24A 0.8800 .
N24G H24B 0.8800 .
C9G N27G 1.310(7) .
C9G N26G 1.339(8) .
C9G N25G 1.340(7) .
N25G H25A 0.8800 .
N25G H25B 0.8800 .
N26G H26A 0.8800 .
N26G H26B 0.8800 .
N27G H27A 0.8800 .
N27G H27B 0.8800 .
C10G N28G 1.295(8) .
C10G N30G 1.283(8) .
C10G N29G 1.272(9) .
N28G H28A 0.8800 .
N28G H28B 0.8800 .
N29G H29A 0.8800 .
N29G H29B 0.8800 .
N30G H30A 0.8800 .
N30G H30B 0.8800 .
C11G N32G 1.309(9) .
C11G N31G 1.285(9) .
C11G N33G 1.429(9) .
N31G H31A 0.8800 .
N31G H31B 0.8800 .
N32G H32A 0.8800 .
N32G H32B 0.8800 .
N33G H33A 0.9100 .
N33G H33B 0.9100 .
N33G H33C 0.9100 .
C12G N34G 1.297(9) .
C12G N35G 1.391(9) .
C12G N36G 1.446(8) .
N34G H34A 0.8800 .
N34G H34B 0.8800 .
N35G H35A 0.8800 .
N35G H35B 0.8800 .
N36G H36A 0.9100 .
N36G H36B 0.9100 .
N36G H36C 0.9100 .
